data_9002484
loop_
_publ_author_name
'Hattori, T.'
'Nagai, T.'
'Yamanaka, T.'
'Werner, S.'
'Schulz, H.'

_publ_section_title
;
 Single-crystal X-ray diffraction study of FeGeO3 high-P clinopyroxene
 (C2/c) up to 8.2 GPa
 Sample at P = 8.2 GPa
;
_journal_name_full 'American Mineralogist'
_journal_page_first 1485
_journal_page_last 1491
_journal_volume 85
_journal_year 2000
_chemical_formula_sum 'Fe Ge O3'
_chemical_name_mineral Clinopyroxene
_space_group_IT_number 15
_symmetry_space_group_name_Hall '-C 2yc'
_symmetry_space_group_name_H-M 'C 1 2/c 1'
_cell_angle_alpha 90
_cell_angle_beta 100.56
_cell_angle_gamma 90
_cell_length_a 9.583
_cell_length_b 8.883
_cell_length_c 5.093
_cell_formula_units_Z 8
_cell_volume 426.203
_database_code_amcsd 0002573
_diffrn_ambient_pressure 8.2e+06
_exptl_crystal_density_diffrn 5.500
_cod_database_code 9002484

loop_
_space_group_symop_operation_xyz
x,y,z
1/2+x,1/2+y,z
x,-y,1/2+z
1/2+x,1/2-y,1/2+z
-x,y,1/2-z
1/2-x,1/2+y,1/2-z
-x,-y,-z
1/2-x,1/2-y,-z

loop_
_atom_site_label
_atom_site_fract_x
_atom_site_fract_y
_atom_site_fract_z
_atom_site_U_iso_or_equiv
Fe1 0.00000 0.91150 0.25000 0.01672
Fe2 0.00000 0.27280 0.25000 0.01596
Ge 0.30220 0.09430 0.21360 0.01608
O1 0.11970 0.08980 0.13400 0.01887
O2 0.38200 0.24630 0.38480 0.02064
O3 0.36290 0.06800 0.90810 0.01735

loop_
_cod_related_entry_id
_cod_related_entry_database
_cod_related_entry_code
1 AMCSD 0002573
